data_7233480
loop_
_publ_author_name
'Min Zhang'
'Shilie Pan'
'Zhihua Yang'
'Ying Wang'
'Xin Su'
'Yun Yang'
'Zhenjun Huang'
'Shujuan Han'
'Kenneth R. Poeppelmeier'

_publ_section_title
;
 BaClBF4: a new noncentrosymmetric pseudo-Aurivillius type material with
 transparency range from deep UV to middle IR and a high laser damage
 threshold
;
_journal_name_full 'Journal of Materials Chemistry C'
_journal_page_first 4740
_journal_page_last 4745
_journal_paper_doi 10.1039/C3TC30581C
_journal_volume 1
_journal_year 2013
_chemical_formula_sum 'B Ba Cl F4'
_chemical_formula_weight 259.60
_space_group_IT_number 31
_space_group_name_Hall 'P 2ac -2'
_space_group_name_H-M_alt 'P m n 21'
_symmetry_cell_setting orthorhombic
_symmetry_space_group_name_H-M 'P m n 21'
_atom_sites_solution_hydrogens none
_atom_sites_solution_primary direct
_atom_sites_solution_secondary difmap
_cell_angle_alpha 90.00
_cell_angle_beta 90.00
_cell_angle_gamma 90.00
_cell_formula_units_Z 2
_cell_length_a 5.228(3)
_cell_length_b 9.351(5)
_cell_length_c 4.734(3)
_cell_measurement_reflns_used 1384
_cell_measurement_temperature 296(2)
_cell_measurement_theta_max 27.53
_cell_measurement_theta_min 2.18
_cell_volume 231.4(2)
_computing_cell_refinement 'Bruker SMART'
_computing_data_collection 'Bruker SMART'
_computing_data_reduction 'Bruker SAINT'
_computing_molecular_graphics 'SHELXL-97 (Sheldrick, 1997)'
_computing_publication_material 'SHELXL-97 (Sheldrick, 1997)'
_computing_structure_refinement 'SHELXL-97 (Sheldrick, 1997)'
_computing_structure_solution 'SHELXS-97 (Sheldrick, 1990)'
_diffrn_ambient_temperature 296(2)
_diffrn_measured_fraction_theta_full 0.997
_diffrn_measured_fraction_theta_max 0.997
_diffrn_measurement_device_type 'CCD area detector'
_diffrn_measurement_method 'phi and omega scans'
_diffrn_radiation_monochromator graphite
_diffrn_radiation_source 'fine-focus sealed tube'
_diffrn_radiation_type MoK\a
_diffrn_radiation_wavelength 0.71073
_diffrn_reflns_av_R_equivalents 0.0213
_diffrn_reflns_av_sigmaI/netI 0.0259
_diffrn_reflns_limit_h_max 6
_diffrn_reflns_limit_h_min -4
_diffrn_reflns_limit_k_max 12
_diffrn_reflns_limit_k_min -10
_diffrn_reflns_limit_l_max 6
_diffrn_reflns_limit_l_min -6
_diffrn_reflns_number 1427
_diffrn_reflns_theta_full 27.53
_diffrn_reflns_theta_max 27.53
_diffrn_reflns_theta_min 2.18
_exptl_absorpt_coefficient_mu 9.109
_exptl_absorpt_correction_T_max 0.5795
_exptl_absorpt_correction_T_min 0.3036
_exptl_absorpt_correction_type numerical
_exptl_crystal_colour colourless
_exptl_crystal_density_diffrn 3.725
_exptl_crystal_density_method 'not measured'
_exptl_crystal_description block
_exptl_crystal_F_000 228
_exptl_crystal_size_max 0.113
_exptl_crystal_size_mid 0.048
_exptl_crystal_size_min 0.036
_refine_diff_density_max 0.590
_refine_diff_density_min -1.206
_refine_diff_density_rms 0.187
_refine_ls_abs_structure_details 'Flack H D (1983), Acta Cryst. A39, 876-881'
_refine_ls_abs_structure_Flack 0.0(5)
_refine_ls_extinction_coef 0.105(4)
_refine_ls_extinction_expression Fc^*^=kFc[1+0.001xFc^2^\l^3^/sin(2\q)]^-1/4^
_refine_ls_extinction_method SHELXL
_refine_ls_goodness_of_fit_ref 1.213
_refine_ls_hydrogen_treatment none
_refine_ls_matrix_type full
_refine_ls_number_parameters 42
_refine_ls_number_reflns 583
_refine_ls_number_restraints 1
_refine_ls_restrained_S_all 1.212
_refine_ls_R_factor_all 0.0184
_refine_ls_R_factor_gt 0.0178
_refine_ls_shift/su_max 0.000
_refine_ls_shift/su_mean 0.000
_refine_ls_structure_factor_coef Fsqd
_refine_ls_weighting_details 'calc w=1/[\s^2^(Fo^2^)+(0.0188P)^2^+0.1086P] where P=(Fo^2^+2Fc^2^)/3'
_refine_ls_weighting_scheme calc
_refine_ls_wR_factor_gt 0.0423
_refine_ls_wR_factor_ref 0.0436
_reflns_number_gt 568
_reflns_number_total 583
_reflns_threshold_expression >2sigma(I)
_cod_data_source_file J-Mater-Chem-C-2013-1-4740.cif
_cod_data_source_block 1111
_cod_original_sg_symbol_H-M Pmn21
_cod_database_code 7233480

loop_
_symmetry_equiv_pos_as_xyz
'x, y, z'
'-x+1/2, -y, z+1/2'
'x+1/2, -y, z+1/2'
'-x, y, z'

loop_
_atom_site_label
_atom_site_type_symbol
_atom_site_fract_x
_atom_site_fract_y
_atom_site_fract_z
_atom_site_U_iso_or_equiv
_atom_site_adp_type
_atom_site_occupancy
_atom_site_symmetry_multiplicity
_atom_site_calc_flag
_atom_site_refinement_flags
_atom_site_disorder_assembly
_atom_site_disorder_group
Ba1 Ba 1.0000 0.70204(3) -0.0223 0.01399(16) Uani 1 2 d S . .
Cl1 Cl 0.5000 0.51853(14) -0.0151(8) 0.0162(3) Uani 1 2 d S . .
B1 B 0.5000 0.8673(8) 0.4030(16) 0.0204(18) Uani 1 2 d S . .
F1 F 0.5000 0.8561(5) 0.1041(11) 0.0309(10) Uani 1 2 d S . .
F2 F 1.2811(6) 0.7988(2) 0.468(4) 0.0336(10) Uani 1 1 d . . .
F3 F 0.5000 1.0085(3) 0.477(3) 0.0344(9) Uani 1 2 d S . .

loop_
_atom_site_aniso_label
_atom_site_aniso_U_11
_atom_site_aniso_U_22
_atom_site_aniso_U_33
_atom_site_aniso_U_23
_atom_site_aniso_U_13
_atom_site_aniso_U_12
Ba1 0.0150(2) 0.01226(19) 0.0147(2) -0.0003(4) 0.000 0.000
Cl1 0.0153(5) 0.0159(5) 0.0175(6) 0.0040(18) 0.000 0.000
B1 0.024(3) 0.016(3) 0.021(5) -0.001(2) 0.000 0.000
F1 0.038(3) 0.032(2) 0.023(2) 0.0003(18) 0.000 0.000
F2 0.0242(15) 0.0291(13) 0.047(3) -0.004(3) -0.014(5) -0.0081(9)
F3 0.0378(19) 0.0153(16) 0.050(2) -0.008(6) 0.000 0.000

loop_
_atom_type_symbol
_atom_type_description
_atom_type_scat_dispersion_real
_atom_type_scat_dispersion_imag
_atom_type_scat_source
Ba Ba -0.3244 2.2819 'International Tables Vol C Tables 4.2.6.8 and 6.1.1.4'
Cl Cl 0.1484 0.1585 'International Tables Vol C Tables 4.2.6.8 and 6.1.1.4'
B B 0.0013 0.0007 'International Tables Vol C Tables 4.2.6.8 and 6.1.1.4'
F F 0.0171 0.0103 'International Tables Vol C Tables 4.2.6.8 and 6.1.1.4'

loop_
_geom_angle_atom_site_label_1
_geom_angle_atom_site_label_2
_geom_angle_atom_site_label_3
_geom_angle
_geom_angle_site_symmetry_1
_geom_angle_site_symmetry_3
F3 Ba1 F2 71.8(3) 2_674 .
F3 Ba1 F2 71.8(3) 2_674 4_755
F2 Ba1 F2 61.1(4) . 4_755
F3 Ba1 F2 72.2(3) 2_674 4_754
F2 Ba1 F2 144.00(9) . 4_754
F2 Ba1 F2 107.79(10) 4_755 4_754
F3 Ba1 F2 72.2(3) 2_674 1_554
F2 Ba1 F2 107.79(10) . 1_554
F2 Ba1 F2 144.00(9) 4_755 1_554
F2 Ba1 F2 59.4(3) 4_754 1_554
F3 Ba1 F1 61.77(11) 2_674 1_655
F2 Ba1 F1 42.1(3) . 1_655
F2 Ba1 F1 97.51(16) 4_755 1_655
F2 Ba1 F1 116.15(12) 4_754 1_655
F2 Ba1 F1 65.8(2) 1_554 1_655
F3 Ba1 F1 61.77(11) 2_674 .
F2 Ba1 F1 97.51(16) . .
F2 Ba1 F1 42.1(3) 4_755 .
F2 Ba1 F1 65.8(2) 4_754 .
F2 Ba1 F1 116.15(12) 1_554 .
F1 Ba1 F1 118.34(17) 1_655 .
F3 Ba1 Cl1 131.4(3) 2_674 2_664
F2 Ba1 Cl1 143.94(10) . 2_664
F2 Ba1 Cl1 143.94(10) 4_755 2_664
F2 Ba1 Cl1 65.96(18) 4_754 2_664
F2 Ba1 Cl1 65.96(18) 1_554 2_664
F1 Ba1 Cl1 117.43(9) 1_655 2_664
F1 Ba1 Cl1 117.43(9) . 2_664
F3 Ba1 Cl1 123.28(3) 2_674 .
F2 Ba1 Cl1 126.0(3) . .
F2 Ba1 Cl1 74.82(12) 4_755 .
F2 Ba1 Cl1 76.24(11) 4_754 .
F2 Ba1 Cl1 126.2(2) 1_554 .
F1 Ba1 Cl1 167.27(10) 1_655 .
F1 Ba1 Cl1 62.60(10) . .
Cl1 Ba1 Cl1 69.19(4) 2_664 .
F3 Ba1 Cl1 123.28(3) 2_674 1_655
F2 Ba1 Cl1 74.82(12) . 1_655
F2 Ba1 Cl1 126.0(3) 4_755 1_655
F2 Ba1 Cl1 126.2(2) 4_754 1_655
F2 Ba1 Cl1 76.24(11) 1_554 1_655
F1 Ba1 Cl1 62.60(10) 1_655 1_655
F1 Ba1 Cl1 167.27(10) . 1_655
Cl1 Ba1 Cl1 69.19(4) 2_664 1_655
Cl1 Ba1 Cl1 113.42(6) . 1_655
F3 Ba1 Cl1 130.8(3) 2_674 2_665
F2 Ba1 Cl1 66.1(2) . 2_665
F2 Ba1 Cl1 66.1(2) 4_755 2_665
F2 Ba1 Cl1 144.66(8) 4_754 2_665
F2 Ba1 Cl1 144.66(8) 1_554 2_665
F1 Ba1 Cl1 99.17(9) 1_655 2_665
F1 Ba1 Cl1 99.17(9) . 2_665
Cl1 Ba1 Cl1 97.85(6) 2_664 2_665
Cl1 Ba1 Cl1 68.54(4) . 2_665
Cl1 Ba1 Cl1 68.54(4) 1_655 2_665
F3 Ba1 Ba1 90.1(3) 2_674 1_556
F2 Ba1 Ba1 36.6(3) . 1_556
F2 Ba1 Ba1 36.6(3) 4_755 1_556
F2 Ba1 Ba1 144.4(2) 4_754 1_556
F2 Ba1 Ba1 144.4(2) 1_554 1_556
F1 Ba1 Ba1 78.67(10) 1_655 1_556
F1 Ba1 Ba1 78.67(10) . 1_556
Cl1 Ba1 Ba1 138.52(6) 2_664 1_556
Cl1 Ba1 Ba1 89.38(7) . 1_556
Cl1 Ba1 Ba1 89.38(7) 1_655 1_556
Cl1 Ba1 Ba1 40.67(5) 2_665 1_556
Ba1 Cl1 Ba1 111.81(8) 2_665 .
Ba1 Cl1 Ba1 111.81(8) 2_665 1_455
Ba1 Cl1 Ba1 113.42(6) . 1_455
Ba1 Cl1 Ba1 97.85(6) 2_665 2_664
Ba1 Cl1 Ba1 110.45(8) . 2_664
Ba1 Cl1 Ba1 110.45(8) 1_455 2_664
F2 B1 F2 116.3(8) 1_455 4_755
F2 B1 F3 113.7(5) 1_455 .
F2 B1 F3 113.7(5) 4_755 .
F2 B1 F1 101.1(9) 1_455 .
F2 B1 F1 101.1(9) 4_755 .
F3 B1 F1 109.1(7) . .
B1 F1 Ba1 103.35(19) . 1_455
B1 F1 Ba1 103.35(19) . .
Ba1 F1 Ba1 118.34(17) 1_455 .
B1 F2 Ba1 113.4(11) 1_655 .
B1 F2 Ba1 138.7(11) 1_655 1_556
Ba1 F2 Ba1 107.79(10) . 1_556
B1 F3 Ba1 165.3(9) . 2_675

loop_
_geom_bond_atom_site_label_1
_geom_bond_atom_site_label_2
_geom_bond_distance
_geom_bond_site_symmetry_2
Ba1 F3 2.706(4) 2_674
Ba1 F2 2.892(15) .
Ba1 F2 2.892(15) 4_755
Ba1 F2 2.967(17) 4_754
Ba1 F2 2.967(17) 1_554
Ba1 F1 3.044(3) 1_655
Ba1 F1 3.044(3) .
Ba1 Cl1 3.114(3) 2_664
Ba1 Cl1 3.1272(15) .
Ba1 Cl1 3.1272(15) 1_655
Ba1 Cl1 3.165(3) 2_665
Ba1 Ba1 4.734(3) 1_556
Cl1 Ba1 3.114(3) 2_665
Cl1 Ba1 3.1272(15) 1_455
Cl1 Ba1 3.165(3) 2_664
B1 F2 1.347(7) 1_455
B1 F2 1.347(7) 4_755
B1 F3 1.366(8) .
B1 F1 1.419(8) .
F1 Ba1 3.044(3) 1_455
F2 B1 1.347(7) 1_655
F2 Ba1 2.967(17) 1_556
F3 Ba1 2.706(4) 2_675
